data_2226222
loop_
_publ_author_name
'Goh, Jia Hao'
'Fun, Hoong-Kun'
Nithinchandra
'Kalluraya, B.'

_publ_section_title
;
 4-[3-(1-Naphthyloxymethyl)-7<i>H</i>-1,2,4-triazolo[3,4-<i>b</i>][1,3,4]thiadiazin-6-yl]-3-<i>p</i>-tolylsydnone
;
_journal_coeditor_code LH5045
_journal_issue 6
_journal_name_full 'Acta Crystallographica Section E'
_journal_page_first o1394
_journal_page_last o1395
_journal_paper_doi 10.1107/S1600536810017812
_journal_volume 66
_journal_year 2010
_chemical_formula_iupac 'C24 H18 N6 O3 S'
_chemical_formula_moiety 'C24 H18 N6 O3 S'
_chemical_formula_sum 'C24 H18 N6 O3 S'
_chemical_formula_weight 470.50
_chemical_name_common
;
4-[3-(1-Naphthyloxymethyl)-7<i>H</i>-1,2,4-triazolo[3,4-
<i>b</i>][1,3,4]thiadiazin-6-yl]-3-<i>p</i>-tolylsydnone
;
_chemical_name_systematic
;
4-[3-(1-naphthyloxymethyl)-7<i>H</i>-1,2,4-triazolo[3,4-
<i>b</i>][1,3,4]thiadiazin-6-yl]-3-<i>p</i>-tolyl-4,5-dihydro-1,2,3-
oxadiazol-3-ium-5-olate
;
_space_group_IT_number 14
_symmetry_cell_setting monoclinic
_symmetry_space_group_name_Hall '-P 2ybc'
_symmetry_space_group_name_H-M 'P 1 21/c 1'
_atom_sites_solution_hydrogens geom
_atom_sites_solution_primary direct
_atom_sites_solution_secondary difmap
_audit_creation_method SHELXL-97
_cell_angle_alpha 90.00
_cell_angle_beta 94.6940(10)
_cell_angle_gamma 90.00
_cell_formula_units_Z 4
_cell_length_a 21.6096(8)
_cell_length_b 8.3622(3)
_cell_length_c 11.9272(4)
_cell_measurement_reflns_used 9918
_cell_measurement_temperature 100.00(10)
_cell_measurement_theta_max 35.05
_cell_measurement_theta_min 2.61
_cell_volume 2148.06(13)
_computing_cell_refinement 'SAINT (Bruker, 2009)'
_computing_data_collection 'APEX2 (Bruker, 2009)'
_computing_data_reduction 'SAINT (Bruker, 2009)'
_computing_molecular_graphics 'SHELXTL (Sheldrick, 2008)'
_computing_publication_material
;
SHELXTL (Sheldrick, 2008) and PLATON (Spek, 2009)
;
_computing_structure_refinement 'SHELXTL (Sheldrick, 2008)'
_computing_structure_solution 'SHELXTL (Sheldrick, 2008)'
_diffrn_ambient_temperature 100.00(10)
_diffrn_measured_fraction_theta_full 0.991
_diffrn_measured_fraction_theta_max 0.991
_diffrn_measurement_device_type
;
Bruker APEXII DUO CCD area-detector diffractometer
;
_diffrn_measurement_method '\f and \w scans'
_diffrn_radiation_monochromator graphite
_diffrn_radiation_source 'fine-focus sealed tube'
_diffrn_radiation_type MoK\a
_diffrn_radiation_wavelength 0.71073
_diffrn_reflns_av_R_equivalents 0.0234
_diffrn_reflns_av_sigmaI/netI 0.0262
_diffrn_reflns_limit_h_max 34
_diffrn_reflns_limit_h_min -34
_diffrn_reflns_limit_k_max 11
_diffrn_reflns_limit_k_min -13
_diffrn_reflns_limit_l_max 17
_diffrn_reflns_limit_l_min -19
_diffrn_reflns_number 30407
_diffrn_reflns_theta_full 35.06
_diffrn_reflns_theta_max 35.06
_diffrn_reflns_theta_min 1.89
_diffrn_standards_number 0
_exptl_absorpt_coefficient_mu 0.193
_exptl_absorpt_correction_T_max 0.9589
_exptl_absorpt_correction_T_min 0.8574
_exptl_absorpt_correction_type multi-scan
_exptl_absorpt_process_details '(<i>SADABS</i>; Bruker, 2009)'
_exptl_crystal_colour colourless
_exptl_crystal_density_diffrn 1.455
_exptl_crystal_density_method 'not measured'
_exptl_crystal_description block
_exptl_crystal_F_000 976
_exptl_crystal_size_max 0.824
_exptl_crystal_size_mid 0.28
_exptl_crystal_size_min 0.22
_refine_diff_density_max 0.582
_refine_diff_density_min -0.307
_refine_ls_extinction_method none
_refine_ls_goodness_of_fit_ref 1.077
_refine_ls_hydrogen_treatment refall
_refine_ls_matrix_type full
_refine_ls_number_parameters 379
_refine_ls_number_reflns 9432
_refine_ls_number_restraints 0
_refine_ls_restrained_S_all 1.077
_refine_ls_R_factor_all 0.0440
_refine_ls_R_factor_gt 0.0359
_refine_ls_shift/su_max 0.001
_refine_ls_shift/su_mean 0.000
_refine_ls_structure_factor_coef Fsqd
_refine_ls_weighting_details 'calc w=1/[\s^2^(Fo^2^)+(0.0621P)^2^+0.4207P] where P=(Fo^2^+2Fc^2^)/3'
_refine_ls_weighting_scheme calc
_refine_ls_wR_factor_gt 0.0993
_refine_ls_wR_factor_ref 0.1095
_reflns_number_gt 8048
_reflns_number_total 9432
_reflns_threshold_expression I>2\s(I)
_cod_data_source_file lh5045.cif
_cod_data_source_block I
_cod_depositor_comments
;
The following automatic conversions were performed:
'_symmetry_cell_setting' value 'Monoclinic' changed to 'monoclinic'
according to '/home/saulius/struct/CIF-dictionaries/cif_core.dic'
dictionary named 'cif_core.dic' version 2.4.1 from 2010-06-29.

Automatic conversion script
Id: cif_fix_enum 1527 2010-12-29 10:47:43Z saulius 
;
_cod_original_sg_symbol_H-M 'P 21/c'
_cod_database_code 2226222
_cod_database_fobs_code 2226222

loop_
_symmetry_equiv_pos_as_xyz
'x, y, z'
'-x, y+1/2, -z+1/2'
'-x, -y, -z'
'x, -y-1/2, z-1/2'

loop_
_atom_site_type_symbol
_atom_site_label
_atom_site_fract_x
_atom_site_fract_y
_atom_site_fract_z
_atom_site_U_iso_or_equiv
_atom_site_adp_type
_atom_site_calc_flag
_atom_site_refinement_flags
_atom_site_occupancy
_atom_site_disorder_assembly
_atom_site_disorder_group
S S1 0.054237(8) 0.64796(2) 0.368050(17) 0.01458(5) Uani d . 1 . .
O O1 0.25803(3) 0.72732(8) 0.06654(5) 0.01628(11) Uani d . 1 . .
O O2 0.09850(3) 1.30606(7) 0.46932(5) 0.01662(11) Uani d . 1 . .
O O3 0.00745(3) 1.17152(8) 0.43365(5) 0.01799(11) Uani d . 1 . .
N N1 0.14829(3) 0.50393(9) 0.12173(6) 0.01643(12) Uani d . 1 . .
N N2 0.11061(3) 0.46927(8) 0.20910(6) 0.01603(12) Uani d . 1 . .
N N3 0.12737(3) 0.72984(8) 0.20468(6) 0.01263(11) Uani d . 1 . .
N N4 0.13693(3) 0.88576(8) 0.24115(6) 0.01300(11) Uani d . 1 . .
N N5 0.15806(3) 1.29814(8) 0.43898(6) 0.01614(12) Uani d . 1 . .
N N6 0.15941(3) 1.17335(8) 0.37354(5) 0.01269(11) Uani d . 1 . .
C C1 0.35987(4) 0.77223(11) 0.01602(7) 0.01752(14) Uani d . 1 . .
C C2 0.38308(4) 0.65856(13) 0.09650(8) 0.02498(18) Uani d . 1 . .
C C3 0.44556(5) 0.62503(19) 0.10958(11) 0.0366(3) Uani d . 1 . .
C C4 0.48733(5) 0.7049(2) 0.04353(11) 0.0389(3) Uani d . 1 . .
C C5 0.46585(5) 0.81610(17) -0.03400(10) 0.0320(2) Uani d . 1 . .
C C6 0.40179(4) 0.85376(12) -0.05035(8) 0.02161(16) Uani d . 1 . .
C C7 0.37898(5) 0.97005(13) -0.12929(8) 0.02567(18) Uani d . 1 . .
C C8 0.31662(5) 0.99837(12) -0.14608(8) 0.02419(17) Uani d . 1 . .
C C9 0.27387(4) 0.91590(10) -0.08351(7) 0.01914(14) Uani d . 1 . .
C C10 0.29522(4) 0.80784(10) -0.00217(7) 0.01503(13) Uani d . 1 . .
C C11 0.19294(3) 0.75150(10) 0.04109(7) 0.01550(13) Uani d . 1 . .
C C12 0.15819(3) 0.65872(9) 0.12197(7) 0.01378(12) Uani d . 1 . .
C C13 0.09846(3) 0.60679(9) 0.25608(7) 0.01354(12) Uani d . 1 . .
C C14 0.03560(3) 0.85027(9) 0.31981(7) 0.01418(12) Uani d . 1 . .
C C15 0.09438(3) 0.94058(9) 0.30182(6) 0.01176(11) Uani d . 1 . .
C C16 0.10454(3) 1.09342(9) 0.35705(6) 0.01216(11) Uani d . 1 . .
C C17 0.06224(4) 1.18116(9) 0.41931(6) 0.01406(12) Uani d . 1 . .
C C18 0.21821(3) 1.14204(9) 0.32812(6) 0.01316(12) Uani d . 1 . .
C C19 0.22339(4) 1.16937(10) 0.21476(7) 0.01628(13) Uani d . 1 . .
C C20 0.28120(4) 1.14737(11) 0.17364(7) 0.01943(15) Uani d . 1 . .
C C21 0.33262(4) 1.10009(11) 0.24445(8) 0.02073(15) Uani d . 1 . .
C C22 0.32506(4) 1.07116(11) 0.35765(8) 0.02126(15) Uani d . 1 . .
C C23 0.26765(4) 1.09216(10) 0.40109(7) 0.01746(14) Uani d . 1 . .
C C24 0.39559(5) 1.08553(16) 0.19990(11) 0.0326(2) Uani d . 1 . .
H H2A 0.3546(7) 0.602(2) 0.1375(14) 0.036(4) Uiso d . 1 . .
H H3A 0.4629(9) 0.548(3) 0.1663(17) 0.056(5) Uiso d . 1 . .
H H4A 0.5305(9) 0.677(3) 0.0521(16) 0.053(5) Uiso d . 1 . .
H H5A 0.4945(7) 0.876(2) -0.0788(14) 0.033(4) Uiso d . 1 . .
H H7A 0.4102(7) 1.029(2) -0.1753(13) 0.035(4) Uiso d . 1 . .
H H8A 0.3011(7) 1.076(2) -0.2028(14) 0.038(4) Uiso d . 1 . .
H H9A 0.2288(6) 0.9413(19) -0.0985(11) 0.024(3) Uiso d . 1 . .
H H11A 0.1812(6) 0.7163(18) -0.0368(11) 0.020(3) Uiso d . 1 . .
H H11B 0.1818(6) 0.8606(17) 0.0462(12) 0.021(3) Uiso d . 1 . .
H H14A 0.0118(6) 0.8427(17) 0.2483(12) 0.020(3) Uiso d . 1 . .
H H14B 0.0114(6) 0.8965(17) 0.3770(11) 0.017(3) Uiso d . 1 . .
H H19A 0.1867(6) 1.1991(18) 0.1683(12) 0.022(3) Uiso d . 1 . .
H H20A 0.2844(7) 1.1636(18) 0.0939(13) 0.026(3) Uiso d . 1 . .
H H22A 0.3595(7) 1.039(2) 0.4079(12) 0.029(4) Uiso d . 1 . .
H H23A 0.2619(6) 1.0695(19) 0.4794(12) 0.026(3) Uiso d . 1 . .
H H24A 0.4217(10) 1.175(3) 0.2286(18) 0.059(6) Uiso d . 1 . .
H H24B 0.4133(8) 0.985(3) 0.2221(16) 0.049(5) Uiso d . 1 . .
H H24C 0.3950(8) 1.088(3) 0.1166(16) 0.048(5) Uiso d . 1 . .

loop_
_atom_site_aniso_label
_atom_site_aniso_U_11
_atom_site_aniso_U_22
_atom_site_aniso_U_33
_atom_site_aniso_U_12
_atom_site_aniso_U_13
_atom_site_aniso_U_23
S1 0.01306(8) 0.01134(8) 0.01984(9) -0.00084(5) 0.00436(6) 0.00005(6)
O1 0.0125(2) 0.0195(3) 0.0170(2) 0.00011(19) 0.00242(18) 0.0030(2)
O2 0.0204(2) 0.0124(2) 0.0174(3) 0.00013(19) 0.00400(19) -0.00343(19)
O3 0.0160(2) 0.0173(3) 0.0211(3) 0.00308(19) 0.0046(2) -0.0018(2)
N1 0.0154(3) 0.0131(3) 0.0211(3) 0.0009(2) 0.0029(2) -0.0035(2)
N2 0.0145(2) 0.0116(3) 0.0221(3) 0.0004(2) 0.0027(2) -0.0025(2)
N3 0.0116(2) 0.0099(2) 0.0166(3) -0.00056(18) 0.00252(19) -0.0028(2)
N4 0.0138(2) 0.0095(2) 0.0160(3) -0.00074(19) 0.0026(2) -0.0023(2)
N5 0.0197(3) 0.0124(3) 0.0165(3) -0.0018(2) 0.0026(2) -0.0030(2)
N6 0.0151(2) 0.0103(2) 0.0127(2) -0.00127(19) 0.00128(19) -0.00056(19)
C1 0.0156(3) 0.0205(4) 0.0168(3) -0.0006(3) 0.0035(2) 0.0003(3)
C2 0.0160(3) 0.0350(5) 0.0239(4) 0.0015(3) 0.0015(3) 0.0093(4)
C3 0.0175(4) 0.0562(8) 0.0361(5) 0.0061(4) 0.0015(4) 0.0177(5)
C4 0.0160(4) 0.0603(8) 0.0409(6) 0.0026(4) 0.0059(4) 0.0126(6)
C5 0.0191(4) 0.0453(6) 0.0330(5) -0.0026(4) 0.0101(3) 0.0052(5)
C6 0.0192(3) 0.0255(4) 0.0211(4) -0.0014(3) 0.0076(3) 0.0003(3)
C7 0.0299(4) 0.0239(4) 0.0250(4) -0.0017(3) 0.0131(3) 0.0031(3)
C8 0.0317(4) 0.0186(4) 0.0238(4) 0.0049(3) 0.0116(3) 0.0057(3)
C9 0.0232(3) 0.0163(3) 0.0187(3) 0.0054(3) 0.0064(3) 0.0023(3)
C10 0.0163(3) 0.0147(3) 0.0145(3) 0.0004(2) 0.0043(2) -0.0007(2)
C11 0.0135(3) 0.0165(3) 0.0167(3) 0.0022(2) 0.0025(2) -0.0007(2)
C12 0.0127(3) 0.0127(3) 0.0161(3) 0.0013(2) 0.0021(2) -0.0032(2)
C13 0.0108(2) 0.0109(3) 0.0189(3) -0.0006(2) 0.0010(2) -0.0012(2)
C14 0.0111(3) 0.0116(3) 0.0199(3) 0.0005(2) 0.0022(2) -0.0014(2)
C15 0.0114(2) 0.0099(3) 0.0140(3) 0.0004(2) 0.0010(2) -0.0006(2)
C16 0.0130(3) 0.0099(3) 0.0138(3) -0.0001(2) 0.0023(2) -0.0011(2)
C17 0.0171(3) 0.0111(3) 0.0142(3) 0.0018(2) 0.0023(2) -0.0007(2)
C18 0.0131(3) 0.0115(3) 0.0149(3) -0.0018(2) 0.0018(2) -0.0002(2)
C19 0.0180(3) 0.0167(3) 0.0142(3) -0.0019(2) 0.0018(2) -0.0010(2)
C20 0.0211(3) 0.0196(4) 0.0182(3) -0.0039(3) 0.0059(3) -0.0048(3)
C21 0.0164(3) 0.0175(3) 0.0289(4) -0.0023(3) 0.0054(3) -0.0079(3)
C22 0.0153(3) 0.0194(4) 0.0286(4) -0.0002(3) -0.0009(3) 0.0002(3)
C23 0.0169(3) 0.0162(3) 0.0189(3) -0.0019(2) -0.0010(2) 0.0029(3)
C24 0.0192(4) 0.0360(6) 0.0440(6) -0.0028(4) 0.0112(4) -0.0160(5)

loop_
_atom_type_symbol
_atom_type_description
_atom_type_scat_dispersion_real
_atom_type_scat_dispersion_imag
_atom_type_scat_source
C C 0.0033 0.0016 'International Tables Vol C Tables 4.2.6.8 and 6.1.1.4'
H H 0.0000 0.0000 'International Tables Vol C Tables 4.2.6.8 and 6.1.1.4'
N N 0.0061 0.0033 'International Tables Vol C Tables 4.2.6.8 and 6.1.1.4'
O O 0.0106 0.0060 'International Tables Vol C Tables 4.2.6.8 and 6.1.1.4'
S S 0.1246 0.1234 'International Tables Vol C Tables 4.2.6.8 and 6.1.1.4'

loop_
_geom_angle_atom_site_label_1
_geom_angle_atom_site_label_2
_geom_angle_atom_site_label_3
_geom_angle_site_symmetry_1
_geom_angle_site_symmetry_3
_geom_angle
_geom_angle_publ_flag
C13 S1 C14 . . 93.58(4) ?
C10 O1 C11 . . 114.75(6) ?
N5 O2 C17 . . 110.81(6) ?
C12 N1 N2 . . 107.84(6) ?
C13 N2 N1 . . 106.48(6) ?
C12 N3 C13 . . 105.17(6) ?
C12 N3 N4 . . 124.47(6) ?
C13 N3 N4 . . 128.81(6) ?
C15 N4 N3 . . 114.39(6) ?
N6 N5 O2 . . 105.36(6) ?
N5 N6 C16 . . 114.66(6) ?
N5 N6 C18 . . 115.62(6) ?
C16 N6 C18 . . 129.71(6) ?
C2 C1 C6 . . 119.52(8) ?
C2 C1 C10 . . 122.14(8) ?
C6 C1 C10 . . 118.34(8) ?
C3 C2 C1 . . 120.31(9) ?
C3 C2 H2A . . 121.0(10) ?
C1 C2 H2A . . 118.6(10) ?
C2 C3 C4 . . 120.42(11) ?
C2 C3 H3A . . 121.6(11) ?
C4 C3 H3A . . 117.9(11) ?
C5 C4 C3 . . 120.13(10) ?
C5 C4 H4A . . 120.8(12) ?
C3 C4 H4A . . 119.1(12) ?
C4 C5 C6 . . 121.22(9) ?
C4 C5 H5A . . 121.1(10) ?
C6 C5 H5A . . 117.6(10) ?
C7 C6 C5 . . 121.86(9) ?
C7 C6 C1 . . 119.75(8) ?
C5 C6 C1 . . 118.39(9) ?
C8 C7 C6 . . 120.17(8) ?
C8 C7 H7A . . 121.4(9) ?
C6 C7 H7A . . 118.4(9) ?
C7 C8 C9 . . 121.15(9) ?
C7 C8 H8A . . 119.6(9) ?
C9 C8 H8A . . 119.2(9) ?
C10 C9 C8 . . 119.73(8) ?
C10 C9 H9A . . 122.1(8) ?
C8 C9 H9A . . 118.1(8) ?
O1 C10 C9 . . 124.35(7) ?
O1 C10 C1 . . 114.90(7) ?
C9 C10 C1 . . 120.74(7) ?
O1 C11 C12 . . 109.19(6) ?
O1 C11 H11A . . 109.2(8) ?
C12 C11 H11A . . 110.5(8) ?
O1 C11 H11B . . 112.0(8) ?
C12 C11 H11B . . 108.4(8) ?
H11A C11 H11B . . 107.5(12) ?
N1 C12 N3 . . 109.94(7) ?
N1 C12 C11 . . 127.14(7) ?
N3 C12 C11 . . 122.76(7) ?
N2 C13 N3 . . 110.54(7) ?
N2 C13 S1 . . 129.92(6) ?
N3 C13 S1 . . 119.53(6) ?
C15 C14 S1 . . 110.06(5) ?
C15 C14 H14A . . 107.6(8) ?
S1 C14 H14A . . 107.9(8) ?
C15 C14 H14B . . 114.1(8) ?
S1 C14 H14B . . 105.4(8) ?
H14A C14 H14B . . 111.6(11) ?
N4 C15 C16 . . 118.51(6) ?
N4 C15 C14 . . 123.04(7) ?
C16 C15 C14 . . 118.43(6) ?
N6 C16 C17 . . 105.06(6) ?
N6 C16 C15 . . 126.71(6) ?
C17 C16 C15 . . 127.69(6) ?
O3 C17 O2 . . 120.35(7) ?
O3 C17 C16 . . 135.53(7) ?
O2 C17 C16 . . 104.10(6) ?
C19 C18 C23 . . 122.88(7) ?
C19 C18 N6 . . 118.68(7) ?
C23 C18 N6 . . 118.38(7) ?
C18 C19 C20 . . 117.98(7) ?
C18 C19 H19A . . 118.5(8) ?
C20 C19 H19A . . 123.5(8) ?
C19 C20 C21 . . 121.14(8) ?
C19 C20 H20A . . 117.8(9) ?
C21 C20 H20A . . 121.0(9) ?
C22 C21 C20 . . 118.96(8) ?
C22 C21 C24 . . 120.57(9) ?
C20 C21 C24 . . 120.44(9) ?
C23 C22 C21 . . 121.09(8) ?
C23 C22 H22A . . 118.3(8) ?
C21 C22 H22A . . 120.6(8) ?
C18 C23 C22 . . 117.92(8) ?
C18 C23 H23A . . 120.7(8) ?
C22 C23 H23A . . 121.4(8) ?
C21 C24 H24A . . 108.9(12) ?
C21 C24 H24B . . 109.1(11) ?
H24A C24 H24B . . 111.9(16) ?
C21 C24 H24C . . 114.4(10) ?
H24A C24 H24C . . 107.1(17) ?
H24B C24 H24C . . 105.4(16) ?

loop_
_geom_bond_atom_site_label_1
_geom_bond_atom_site_label_2
_geom_bond_site_symmetry_2
_geom_bond_distance
_geom_bond_publ_flag
S1 C13 . 1.7390(8) ?
S1 C14 . 1.8214(8) ?
O1 C10 . 1.3707(10) ?
O1 C11 . 1.4289(9) ?
O2 N5 . 1.3667(9) ?
O2 C17 . 1.4086(10) ?
O3 C17 . 1.2126(9) ?
N1 C12 . 1.3119(10) ?
N1 N2 . 1.4044(10) ?
N2 C13 . 1.3151(10) ?
N3 C12 . 1.3704(10) ?
N3 C13 . 1.3739(10) ?
N3 N4 . 1.3846(9) ?
N4 C15 . 1.2994(9) ?
N5 N6 . 1.3049(9) ?
N6 C16 . 1.3612(9) ?
N6 C18 . 1.4454(10) ?
C1 C2 . 1.4134(13) ?
C1 C6 . 1.4246(12) ?
C1 C10 . 1.4275(11) ?
C2 C3 . 1.3752(13) ?
C2 H2A . 0.945(17) ?
C3 C4 . 1.4134(16) ?
C3 H3A . 0.99(2) ?
C4 C5 . 1.3659(18) ?
C4 H4A . 0.96(2) ?
C5 C6 . 1.4174(14) ?
C5 H5A . 0.986(16) ?
C6 C7 . 1.4139(14) ?
C7 C8 . 1.3667(14) ?
C7 H7A . 1.028(16) ?
C8 C9 . 1.4138(12) ?
C8 H8A . 0.980(17) ?
C9 C10 . 1.3775(12) ?
C9 H9A . 0.998(14) ?
C11 C12 . 1.4882(11) ?
C11 H11A . 0.988(14) ?
C11 H11B . 0.946(14) ?
C14 C15 . 1.5080(10) ?
C14 H14A . 0.962(14) ?
C14 H14B . 0.974(13) ?
C15 C16 . 1.4464(10) ?
C16 C17 . 1.4272(10) ?
C18 C19 . 1.3849(11) ?
C18 C23 . 1.3860(11) ?
C19 C20 . 1.3910(12) ?
C19 H19A . 0.962(14) ?
C20 C21 . 1.3967(13) ?
C20 H20A . 0.969(15) ?
C21 C22 . 1.3943(14) ?
C21 C24 . 1.5058(13) ?
C22 C23 . 1.3941(12) ?
C22 H22A . 0.954(15) ?
C23 H23A . 0.971(14) ?
C24 H24A . 0.98(2) ?
C24 H24B . 0.96(2) ?
C24 H24C . 0.993(19) ?

loop_
_geom_hbond_atom_site_label_D
_geom_hbond_atom_site_label_H
_geom_hbond_atom_site_label_A
_geom_hbond_site_symmetry_A
_geom_hbond_distance_DH
_geom_hbond_distance_HA
_geom_hbond_distance_DA
_geom_hbond_angle_DHA
_geom_hbond_publ_flag
C14 H14B O3 . 0.973(13) 2.401(14) 3.0928(10) 127.7(10) yes
C14 H14B O3 3_576 0.973(13) 2.396(13) 3.1612(10) 135.2(11) yes
C8 H8A Cg1 4_574 0.980(17) 2.603(17) 3.3928(11) 138.0(13) yes
C24 H24C Cg2 1_555 0.993(19) 2.95(2) 3.7066(14) 134.3(17) yes

loop_
_geom_torsion_atom_site_label_1
_geom_torsion_atom_site_label_2
_geom_torsion_atom_site_label_3
_geom_torsion_atom_site_label_4
_geom_torsion_site_symmetry_1
_geom_torsion_site_symmetry_2
_geom_torsion_site_symmetry_3
_geom_torsion_site_symmetry_4
_geom_torsion
_geom_torsion_publ_flag
C12 N1 N2 C13 . . . . 1.48(8) ?
C12 N3 N4 C15 . . . . 165.86(7) ?
C13 N3 N4 C15 . . . . -30.53(10) ?
C17 O2 N5 N6 . . . . -0.43(8) ?
O2 N5 N6 C16 . . . . -0.38(9) ?
O2 N5 N6 C18 . . . . 178.66(6) ?
C6 C1 C2 C3 . . . . -0.97(16) ?
C10 C1 C2 C3 . . . . 178.48(11) ?
C1 C2 C3 C4 . . . . 0.6(2) ?
C2 C3 C4 C5 . . . . 0.0(2) ?
C3 C4 C5 C6 . . . . -0.2(2) ?
C4 C5 C6 C7 . . . . 179.19(13) ?
C4 C5 C6 C1 . . . . -0.20(18) ?
C2 C1 C6 C7 . . . . -178.65(9) ?
C10 C1 C6 C7 . . . . 1.88(13) ?
C2 C1 C6 C5 . . . . 0.75(14) ?
C10 C1 C6 C5 . . . . -178.72(9) ?
C5 C6 C7 C8 . . . . 177.25(11) ?
C1 C6 C7 C8 . . . . -3.36(15) ?
C6 C7 C8 C9 . . . . 1.64(16) ?
C7 C8 C9 C10 . . . . 1.61(15) ?
C11 O1 C10 C9 . . . . 5.75(11) ?
C11 O1 C10 C1 . . . . -174.30(7) ?
C8 C9 C10 O1 . . . . 176.86(8) ?
C8 C9 C10 C1 . . . . -3.09(13) ?
C2 C1 C10 O1 . . . . 1.93(12) ?
C6 C1 C10 O1 . . . . -178.61(7) ?
C2 C1 C10 C9 . . . . -178.12(9) ?
C6 C1 C10 C9 . . . . 1.34(12) ?
C10 O1 C11 C12 . . . . -179.64(6) ?
N2 N1 C12 N3 . . . . -1.37(9) ?
N2 N1 C12 C11 . . . . -176.75(7) ?
C13 N3 C12 N1 . . . . 0.74(8) ?
N4 N3 C12 N1 . . . . 167.57(7) ?
C13 N3 C12 C11 . . . . 176.36(7) ?
N4 N3 C12 C11 . . . . -16.80(11) ?
O1 C11 C12 N1 . . . . -76.16(10) ?
O1 C11 C12 N3 . . . . 109.01(8) ?
N1 N2 C13 N3 . . . . -1.03(8) ?
N1 N2 C13 S1 . . . . 179.73(6) ?
C12 N3 C13 N2 . . . . 0.23(8) ?
N4 N3 C13 N2 . . . . -165.83(7) ?
C12 N3 C13 S1 . . . . 179.55(5) ?
N4 N3 C13 S1 . . . . 13.50(10) ?
C14 S1 C13 N2 . . . . -153.37(8) ?
C14 S1 C13 N3 . . . . 27.46(6) ?
C13 S1 C14 C15 . . . . -53.80(6) ?
N3 N4 C15 C16 . . . . 171.38(6) ?
N3 N4 C15 C14 . . . . -6.97(10) ?
S1 C14 C15 N4 . . . . 51.78(9) ?
S1 C14 C15 C16 . . . . -126.57(6) ?
N5 N6 C16 C17 . . . . 1.00(9) ?
C18 N6 C16 C17 . . . . -177.88(7) ?
N5 N6 C16 C15 . . . . -171.03(7) ?
C18 N6 C16 C15 . . . . 10.09(12) ?
N4 C15 C16 N6 . . . . -15.34(11) ?
C14 C15 C16 N6 . . . . 163.09(7) ?
N4 C15 C16 C17 . . . . 174.40(7) ?
C14 C15 C16 C17 . . . . -7.18(11) ?
N5 O2 C17 O3 . . . . -177.66(7) ?
N5 O2 C17 C16 . . . . 1.00(8) ?
N6 C16 C17 O3 . . . . 177.21(9) ?
C15 C16 C17 O3 . . . . -10.86(15) ?
N6 C16 C17 O2 . . . . -1.15(8) ?
C15 C16 C17 O2 . . . . 170.78(7) ?
N5 N6 C18 C19 . . . . -108.58(8) ?
C16 N6 C18 C19 . . . . 70.29(11) ?
N5 N6 C18 C23 . . . . 68.82(9) ?
C16 N6 C18 C23 . . . . -112.31(9) ?
C23 C18 C19 C20 . . . . -0.86(12) ?
N6 C18 C19 C20 . . . . 176.42(7) ?
C18 C19 C20 C21 . . . . -0.37(13) ?
C19 C20 C21 C22 . . . . 1.50(13) ?
C19 C20 C21 C24 . . . . -176.65(9) ?
C20 C21 C22 C23 . . . . -1.45(14) ?
C24 C21 C22 C23 . . . . 176.69(9) ?
C19 C18 C23 C22 . . . . 0.90(12) ?
N6 C18 C23 C22 . . . . -176.38(7) ?
C21 C22 C23 C18 . . . . 0.29(13) ?
